data_4024178
loop_
_publ_author_name
'Tsuneo Imamoto'
'Miwako Nishimura'
'Aya Koide'
'Kazuhiro Yoshida'

_publ_contact_author_address
;Department of Chemistry
Faculty of Science
Chiba University
Yayoi-cho, Inage-ku, Chiba 263-8522
Japan
;
_publ_contact_author_email imamoto@faculty.chiba-u.jp
_publ_contact_author_fax +81-43-290-2791
_publ_contact_author_name 'Tsuneo Imamoto'
_publ_contact_author_phone +81-43-290-2791
_publ_section_title
;
 t-Bu-QuinoxP* Ligand: Applications in Asymmetric Pd-Catalyzed
 Allylic Substitution and Ru-Catalyzed Hydrogenation
;
_journal_name_full 'Journal of Organic Chemistry'
_journal_page_first 7413
_journal_page_last 7416
_journal_paper_doi 10.1021/jo071192k
_journal_volume 72
_journal_year 2007
_chemical_formula_moiety 'C18 H28 Cl2 N2 P2 Pd, C18 H28 Cl2 N2 P2 Pd, C H2 Cl2, C H2 Cl2'
_chemical_formula_sum 'C38 H60 Cl8 N4 P4 Pd2'
_chemical_formula_weight 1193.27
_chemical_name_common PdCl2(t-Bu-QuinoxP*)
_chemical_name_systematic
;
 [(R,R)-2,3-bis((tert-butyl)methylphosphino)quinoxaline]dichloropalladium
;
_space_group_IT_number 1
_symmetry_cell_setting triclinic
_symmetry_space_group_name_Hall 'P 1'
_symmetry_space_group_name_H-M 'P 1'
_atom_sites_solution_hydrogens geom
_atom_sites_solution_primary direct
_atom_sites_solution_secondary difmap
_audit_creation_method SHELXL-97
_cell_angle_alpha 90.01
_cell_angle_beta 99.03
_cell_angle_gamma 90.00
_cell_formula_units_Z 2
_cell_length_a 7.9747(3)
_cell_length_b 15.2901(6)
_cell_length_c 10.4868(4)
_cell_measurement_reflns_used 6630
_cell_measurement_temperature 173
_cell_measurement_theta_max 28.41
_cell_measurement_theta_min 2.38
_cell_volume 1262.86(8)
_computing_cell_refinement 'Bruker SMART'
_computing_data_collection 'Bruker SMART'
_computing_data_reduction 'Bruker SAINT'
_computing_molecular_graphics 'Bruker SHELXTL'
_computing_publication_material 'Bruker SHELXTL'
_computing_structure_refinement 'SHELXL-97 (Sheldrick, 1997)'
_computing_structure_solution 'SHELXS-97 (Sheldrick, 1990)'
_diffrn_ambient_temperature 173
_diffrn_detector_area_resol_mean 8.333
_diffrn_measured_fraction_theta_full 0.856
_diffrn_measured_fraction_theta_max 0.856
_diffrn_measurement_device_type 'CCD area detector'
_diffrn_measurement_method 'phi and omega scans'
_diffrn_radiation_monochromator graphite
_diffrn_radiation_source 'fine-focus sealed tube'
_diffrn_radiation_type MoK\a
_diffrn_radiation_wavelength 0.71073
_diffrn_reflns_av_R_equivalents 0.0089
_diffrn_reflns_av_sigmaI/netI 0.0257
_diffrn_reflns_limit_h_max 4
_diffrn_reflns_limit_h_min -10
_diffrn_reflns_limit_k_max 17
_diffrn_reflns_limit_k_min -20
_diffrn_reflns_limit_l_max 13
_diffrn_reflns_limit_l_min -12
_diffrn_reflns_number 7078
_diffrn_reflns_theta_full 28.41
_diffrn_reflns_theta_max 28.41
_diffrn_reflns_theta_min 1.97
_exptl_absorpt_coefficient_mu 1.294
_exptl_absorpt_correction_T_max 0.6976
_exptl_absorpt_correction_T_min 0.6324
_exptl_absorpt_correction_type empirical
_exptl_absorpt_process_details
;
SADABS Sheldrick 1996
;
_exptl_crystal_colour yellow
_exptl_crystal_density_diffrn 1.569
_exptl_crystal_density_meas 0
_exptl_crystal_density_method 'not measured'
_exptl_crystal_description prism
_exptl_crystal_F_000 604
_exptl_crystal_size_max 0.39
_exptl_crystal_size_mid 0.30
_exptl_crystal_size_min 0.30
_refine_diff_density_max 0.602
_refine_diff_density_min -0.502
_refine_diff_density_rms 0.146
_refine_ls_abs_structure_details 'Flack H D (1983), Acta Cryst. A39, 876-881'
_refine_ls_abs_structure_Flack 0.011(14)
_refine_ls_extinction_method none
_refine_ls_goodness_of_fit_ref 1.099
_refine_ls_hydrogen_treatment mixed
_refine_ls_matrix_type full
_refine_ls_number_parameters 521
_refine_ls_number_reflns 6106
_refine_ls_number_restraints 3
_refine_ls_restrained_S_all 1.099
_refine_ls_R_factor_all 0.0201
_refine_ls_R_factor_gt 0.0198
_refine_ls_shift/su_max 0.001
_refine_ls_shift/su_mean 0.000
_refine_ls_structure_factor_coef Fsqd
_refine_ls_weighting_details 'calc w=1/[\s^2^(Fo^2^)+(0.0290P)^2^+0.0000P] where P=(Fo^2^+2Fc^2^)/3'
_refine_ls_weighting_scheme calc
_refine_ls_wR_factor_gt 0.0503
_refine_ls_wR_factor_ref 0.0504
_reflns_number_gt 6009
_reflns_number_total 6106
_reflns_threshold_expression >2sigma(I)
_cod_data_source_file jo071192k-File001.cif
_cod_data_source_block yoshida9_p1
_cod_depositor_comments
;
The following automatic conversions were performed:
'_symmetry_cell_setting' value 'Triclinic' changed to 'triclinic'
according to '/home/saulius/struct/CIF-dictionaries/cif_core.dic'
dictionary named 'cif_core.dic' version 2.4.1 from 2010-06-29.

Automatic conversion script
Id: cif_fix_enum 1527 2010-12-29 10:47:43Z saulius 
;
_cod_database_code 4024178

loop_
_symmetry_equiv_pos_as_xyz
'x, y, z'

loop_
_atom_site_label
_atom_site_type_symbol
_atom_site_fract_x
_atom_site_fract_y
_atom_site_fract_z
_atom_site_U_iso_or_equiv
_atom_site_adp_type
_atom_site_occupancy
_atom_site_symmetry_multiplicity
_atom_site_calc_flag
_atom_site_refinement_flags
_atom_site_disorder_assembly
_atom_site_disorder_group
Pd1 Pd 0.89730(2) 0.747214(15) 0.600815(18) 0.02148(6) Uani 1 1 d . . .
Pd2 Pd 0.09719(2) 0.247205(14) 0.396368(18) 0.02134(6) Uani 1 1 d . . .
P1 P 0.79426(12) 0.75969(6) 0.39102(8) 0.02098(18) Uani 1 1 d . . .
P2 P 0.72216(11) 0.63386(5) 0.60646(8) 0.02182(16) Uani 1 1 d . . .
P3 P 0.27241(11) 0.13393(5) 0.39082(8) 0.02149(16) Uani 1 1 d . . .
P4 P 0.20052(12) 0.25968(6) 0.60627(8) 0.02085(18) Uani 1 1 d . . .
N1 N 0.5377(4) 0.67511(18) 0.2326(3) 0.0260(6) Uani 1 1 d . . .
N2 N 0.5204(4) 0.54061(17) 0.4178(3) 0.0260(6) Uani 1 1 d . . .
N3 N 0.4740(4) 0.04089(17) 0.5797(3) 0.0259(6) Uani 1 1 d . . .
N4 N 0.4576(4) 0.17516(18) 0.7647(3) 0.0258(6) Uani 1 1 d . . .
Cl1 Cl 1.03913(12) 0.88283(5) 0.59676(8) 0.03400(19) Uani 1 1 d . . .
Cl2 Cl 1.03401(12) 0.71267(7) 0.81173(8) 0.0387(2) Uani 1 1 d . . .
Cl3 Cl -0.03951(12) 0.21269(7) 0.18559(8) 0.0388(2) Uani 1 1 d . . .
Cl4 Cl -0.04474(12) 0.38285(5) 0.40044(8) 0.03368(18) Uani 1 1 d . . .
Cl5 Cl 0.7802(2) 0.50217(8) 0.05133(16) 0.0757(4) Uani 1 1 d . . .
Cl6 Cl 0.60566(18) 0.34307(8) -0.04266(11) 0.0623(3) Uani 1 1 d . . .
Cl7 Cl 0.2145(2) 1.00219(8) 0.94545(16) 0.0757(4) Uani 1 1 d . . .
Cl8 Cl 0.38855(19) 0.84304(8) 1.03997(11) 0.0627(3) Uani 1 1 d . . .
C1 C 0.6976(5) 0.8628(2) 0.3383(4) 0.0356(8) Uani 1 1 d . . .
H1 H 0.6015 0.8740 0.3838 0.053 Uiso 1 1 calc R . .
H3 H 0.6573 0.8606 0.2451 0.053 Uiso 1 1 calc R . .
H2 H 0.7814 0.9097 0.3572 0.053 Uiso 1 1 calc R . .
C2 C 0.9563(5) 0.7307(2) 0.2870(3) 0.0269(7) Uani 1 1 d . . .
C3 C 1.0190(5) 0.6391(2) 0.3272(4) 0.0395(9) Uani 1 1 d . . .
H5 H 1.0650 0.6388 0.4195 0.059 Uiso 1 1 calc R . .
H6 H 1.1080 0.6219 0.2775 0.059 Uiso 1 1 calc R . .
H4 H 0.9243 0.5977 0.3103 0.059 Uiso 1 1 calc R . .
C4 C 0.8778(6) 0.7329(3) 0.1431(4) 0.0424(10) Uani 1 1 d . . .
H8 H 0.9646 0.7175 0.0904 0.064 Uiso 1 1 calc R . .
H9 H 0.8347 0.7917 0.1202 0.064 Uiso 1 1 calc R . .
H7 H 0.7842 0.6908 0.1273 0.064 Uiso 1 1 calc R . .
C5 C 1.1042(5) 0.7952(3) 0.3086(4) 0.0423(10) Uani 1 1 d . . .
H10 H 1.1886 0.7789 0.2542 0.063 Uiso 1 1 calc R . .
H12 H 1.1567 0.7940 0.3995 0.063 Uiso 1 1 calc R . .
H11 H 1.0622 0.8543 0.2858 0.063 Uiso 1 1 calc R . .
C6 C 0.8130(5) 0.5305(2) 0.6652(4) 0.0365(8) Uani 1 1 d . . .
H13 H 0.9058 0.5150 0.6182 0.055 Uiso 1 1 calc R . .
H15 H 0.7254 0.4850 0.6516 0.055 Uiso 1 1 calc R . .
H14 H 0.8570 0.5353 0.7575 0.055 Uiso 1 1 calc R . .
C7 C 0.5410(4) 0.6618(2) 0.6929(3) 0.0274(7) Uani 1 1 d . . .
C8 C 0.4306(6) 0.5808(3) 0.7053(4) 0.0445(10) Uani 1 1 d . . .
H16 H 0.3351 0.5970 0.7490 0.067 Uiso 1 1 calc R . .
H18 H 0.4991 0.5358 0.7557 0.067 Uiso 1 1 calc R . .
H17 H 0.3872 0.5579 0.6192 0.067 Uiso 1 1 calc R . .
C9 C 0.6106(6) 0.6973(3) 0.8271(4) 0.0420(9) Uani 1 1 d . . .
H21 H 0.5160 0.7112 0.8731 0.063 Uiso 1 1 calc R . .
H20 H 0.6769 0.7504 0.8187 0.063 Uiso 1 1 calc R . .
H19 H 0.6835 0.6531 0.8757 0.063 Uiso 1 1 calc R . .
C10 C 0.4347(6) 0.7326(3) 0.6144(4) 0.0415(10) Uani 1 1 d . . .
H22 H 0.5081 0.7819 0.5999 0.062 Uiso 1 1 calc R . .
H23 H 0.3457 0.7529 0.6620 0.062 Uiso 1 1 calc R . .
H24 H 0.3825 0.7084 0.5311 0.062 Uiso 1 1 calc R . .
C11 C 0.6298(4) 0.6768(2) 0.3484(3) 0.0230(6) Uani 1 1 d . . .
C12 C 0.6165(4) 0.6106(2) 0.4430(3) 0.0226(6) Uani 1 1 d . . .
C13 C 0.4305(4) 0.5350(2) 0.2957(3) 0.0261(7) Uani 1 1 d . . .
C14 C 0.3244(5) 0.4623(2) 0.2621(4) 0.0332(8) Uani 1 1 d . . .
H25 H 0.3193 0.4167 0.3229 0.040 Uiso 1 1 calc R . .
C15 C 0.2278(5) 0.4572(3) 0.1412(4) 0.0391(9) Uani 1 1 d . . .
H26 H 0.1581 0.4075 0.1183 0.047 Uiso 1 1 calc R . .
C16 C 0.2322(5) 0.5252(3) 0.0517(4) 0.0401(9) Uani 1 1 d . . .
H27 H 0.1654 0.5206 -0.0314 0.048 Uiso 1 1 calc R . .
C17 C 0.3315(5) 0.5986(3) 0.0818(3) 0.0346(8) Uani 1 1 d . . .
H28 H 0.3307 0.6448 0.0213 0.042 Uiso 1 1 calc R . .
C18 C 0.4345(4) 0.6037(2) 0.2046(3) 0.0254(7) Uani 1 1 d . . .
C19 C 0.1824(5) 0.0302(2) 0.3321(3) 0.0368(9) Uani 1 1 d . . .
H31 H 0.0906 0.0142 0.3798 0.055 Uiso 1 1 calc R . .
H29 H 0.2707 -0.0150 0.3448 0.055 Uiso 1 1 calc R . .
H30 H 0.1372 0.0351 0.2400 0.055 Uiso 1 1 calc R . .
C20 C 0.4542(4) 0.1618(2) 0.3048(3) 0.0273(7) Uani 1 1 d . . .
C21 C 0.5635(6) 0.0807(3) 0.2922(4) 0.0450(10) Uani 1 1 d . . .
H34 H 0.6593 0.0967 0.2487 0.067 Uiso 1 1 calc R . .
H33 H 0.4947 0.0360 0.2415 0.067 Uiso 1 1 calc R . .
H32 H 0.6065 0.0576 0.3783 0.067 Uiso 1 1 calc R . .
C22 C 0.3833(6) 0.1974(3) 0.1698(4) 0.0407(9) Uani 1 1 d . . .
H36 H 0.4772 0.2083 0.1217 0.061 Uiso 1 1 calc R . .
H37 H 0.3223 0.2522 0.1785 0.061 Uiso 1 1 calc R . .
H35 H 0.3054 0.1545 0.1233 0.061 Uiso 1 1 calc R . .
C23 C 0.5599(5) 0.2326(3) 0.3834(4) 0.0413(10) Uani 1 1 d . . .
H39 H 0.4874 0.2830 0.3942 0.062 Uiso 1 1 calc R . .
H40 H 0.6523 0.2510 0.3379 0.062 Uiso 1 1 calc R . .
H38 H 0.6075 0.2093 0.4684 0.062 Uiso 1 1 calc R . .
C24 C 0.2971(5) 0.3631(2) 0.6591(4) 0.0366(8) Uani 1 1 d . . .
H43 H 0.3924 0.3747 0.6129 0.055 Uiso 1 1 calc R . .
H41 H 0.3384 0.3607 0.7521 0.055 Uiso 1 1 calc R . .
H42 H 0.2128 0.4099 0.6409 0.055 Uiso 1 1 calc R . .
C25 C 0.0390(5) 0.2308(2) 0.7109(3) 0.0277(7) Uani 1 1 d . . .
C26 C 0.1168(6) 0.2330(3) 0.8541(4) 0.0422(10) Uani 1 1 d . . .
H46 H 0.0308 0.2160 0.9066 0.063 Uiso 1 1 calc R . .
H45 H 0.1570 0.2922 0.8777 0.063 Uiso 1 1 calc R . .
H44 H 0.2125 0.1921 0.8696 0.063 Uiso 1 1 calc R . .
C27 C -0.1092(5) 0.2952(3) 0.6874(4) 0.0425(10) Uani 1 1 d . . .
H47 H -0.0690 0.3538 0.7148 0.064 Uiso 1 1 calc R . .
H48 H -0.1975 0.2770 0.7372 0.064 Uiso 1 1 calc R . .
H49 H -0.1562 0.2960 0.5953 0.064 Uiso 1 1 calc R . .
C28 C -0.0241(5) 0.1384(2) 0.6698(4) 0.0412(9) Uani 1 1 d . . .
H50 H -0.1070 0.1193 0.7238 0.062 Uiso 1 1 calc R . .
H52 H 0.0722 0.0979 0.6804 0.062 Uiso 1 1 calc R . .
H51 H -0.0777 0.1393 0.5791 0.062 Uiso 1 1 calc R . .
C29 C 0.3784(4) 0.1107(2) 0.5540(3) 0.0231(6) Uani 1 1 d . . .
C30 C 0.3646(4) 0.1767(2) 0.6492(3) 0.0233(6) Uani 1 1 d . . .
C31 C 0.5603(4) 0.1039(2) 0.7927(3) 0.0254(7) Uani 1 1 d . . .
C32 C 0.6631(5) 0.0985(3) 0.9150(3) 0.0337(8) Uani 1 1 d . . .
H53 H 0.6636 0.1449 0.9754 0.040 Uiso 1 1 calc R . .
C33 C 0.7627(5) 0.0255(3) 0.9463(4) 0.0390(9) Uani 1 1 d . . .
H54 H 0.8289 0.0209 1.0296 0.047 Uiso 1 1 calc R . .
C34 C 0.7673(5) -0.0427(2) 0.8557(4) 0.0388(9) Uani 1 1 d . . .
H55 H 0.8381 -0.0921 0.8783 0.047 Uiso 1 1 calc R . .
C35 C 0.6705(5) -0.0381(2) 0.7356(4) 0.0340(8) Uani 1 1 d . . .
H56 H 0.6746 -0.0842 0.6754 0.041 Uiso 1 1 calc R . .
C36 C 0.5647(4) 0.0349(2) 0.7013(3) 0.0259(7) Uani 1 1 d . . .
C37 C 0.7026(6) 0.4012(3) 0.0925(4) 0.0463(10) Uani 1 1 d . . .
H57 H 0.6193 0.4104 0.1519 0.056 Uiso 1 1 calc R . .
H58 H 0.7975 0.3660 0.1386 0.056 Uiso 1 1 calc R . .
C38 C 0.2924(6) 0.9012(3) 0.9055(4) 0.0460(10) Uani 1 1 d . . .
H59 H 0.1978 0.8660 0.8591 0.055 Uiso 1 1 calc R . .
H60 H 0.3761 0.9103 0.8463 0.055 Uiso 1 1 calc R . .

loop_
_atom_site_aniso_label
_atom_site_aniso_U_11
_atom_site_aniso_U_22
_atom_site_aniso_U_33
_atom_site_aniso_U_23
_atom_site_aniso_U_13
_atom_site_aniso_U_12
Pd1 0.02063(12) 0.02548(12) 0.01780(11) -0.00153(9) 0.00132(9) 0.00024(9)
Pd2 0.02047(12) 0.02561(12) 0.01735(11) 0.00203(9) 0.00110(9) 0.00024(9)
P1 0.0232(4) 0.0202(4) 0.0188(4) 0.0002(3) 0.0012(3) -0.0004(3)
P2 0.0247(4) 0.0218(4) 0.0185(4) 0.0013(3) 0.0018(3) 0.0025(3)
P3 0.0243(4) 0.0216(4) 0.0183(4) -0.0006(3) 0.0021(3) -0.0021(3)
P4 0.0229(4) 0.0202(4) 0.0187(4) 0.0001(3) 0.0009(3) 0.0006(3)
N1 0.0231(13) 0.0312(14) 0.0225(13) 0.0013(11) -0.0002(11) -0.0020(11)
N2 0.0279(14) 0.0238(13) 0.0259(14) -0.0011(11) 0.0030(12) 0.0013(11)
N3 0.0281(14) 0.0251(13) 0.0241(14) 0.0022(11) 0.0027(12) -0.0003(11)
N4 0.0229(13) 0.0309(14) 0.0224(13) -0.0014(10) -0.0005(11) 0.0041(11)
Cl1 0.0382(5) 0.0317(4) 0.0310(4) -0.0044(3) 0.0020(4) -0.0085(4)
Cl2 0.0368(5) 0.0550(6) 0.0218(4) 0.0042(4) -0.0037(4) -0.0054(4)
Cl3 0.0366(5) 0.0547(6) 0.0220(4) -0.0041(4) -0.0048(4) 0.0058(4)
Cl4 0.0380(5) 0.0315(4) 0.0304(4) 0.0049(3) 0.0021(4) 0.0088(4)
Cl5 0.0735(9) 0.0454(6) 0.0988(11) 0.0066(6) -0.0161(8) -0.0127(6)
Cl6 0.0774(9) 0.0599(7) 0.0426(6) -0.0062(5) -0.0120(6) -0.0131(6)
Cl7 0.0740(9) 0.0451(6) 0.0984(11) -0.0061(6) -0.0161(8) 0.0132(6)
Cl8 0.0782(9) 0.0599(7) 0.0433(6) 0.0070(5) -0.0116(6) 0.0130(6)
C1 0.041(2) 0.0271(17) 0.0340(19) 0.0041(14) -0.0071(17) 0.0052(15)
C2 0.0287(18) 0.0296(17) 0.0235(16) -0.0039(13) 0.0078(14) -0.0056(14)
C3 0.038(2) 0.039(2) 0.044(2) -0.0043(17) 0.0168(18) 0.0090(17)
C4 0.049(3) 0.057(3) 0.0228(18) -0.0041(17) 0.0094(18) -0.011(2)
C5 0.039(2) 0.051(2) 0.039(2) -0.0089(18) 0.0136(18) -0.0177(19)
C6 0.044(2) 0.0290(18) 0.0336(19) 0.0031(14) -0.0015(17) 0.0121(16)
C7 0.0290(17) 0.0262(16) 0.0289(17) -0.0020(13) 0.0108(15) -0.0022(14)
C8 0.052(2) 0.038(2) 0.050(2) -0.0079(17) 0.026(2) -0.0149(19)
C9 0.051(2) 0.047(2) 0.031(2) -0.0102(17) 0.0164(19) -0.0063(19)
C10 0.032(2) 0.046(2) 0.049(2) -0.0002(19) 0.013(2) 0.0105(18)
C11 0.0238(15) 0.0229(15) 0.0228(15) -0.0019(12) 0.0058(13) 0.0018(12)
C12 0.0226(15) 0.0232(15) 0.0209(15) -0.0010(12) -0.0004(13) 0.0019(12)
C13 0.0230(16) 0.0280(16) 0.0270(17) -0.0045(13) 0.0028(13) 0.0003(13)
C14 0.0311(18) 0.0274(17) 0.041(2) -0.0025(15) 0.0039(16) -0.0035(14)
C15 0.034(2) 0.037(2) 0.045(2) -0.0131(17) 0.0035(17) -0.0075(16)
C16 0.034(2) 0.051(2) 0.032(2) -0.0095(17) -0.0025(16) -0.0111(18)
C17 0.0303(18) 0.047(2) 0.0261(18) -0.0024(15) 0.0030(15) -0.0077(16)
C18 0.0222(15) 0.0292(16) 0.0251(16) -0.0044(13) 0.0041(13) -0.0022(13)
C19 0.047(2) 0.0302(18) 0.0307(19) -0.0042(14) -0.0022(17) -0.0121(16)
C20 0.0279(17) 0.0277(16) 0.0286(17) 0.0022(13) 0.0116(15) 0.0024(14)
C21 0.048(2) 0.042(2) 0.050(2) 0.0063(18) 0.026(2) 0.0132(19)
C22 0.047(2) 0.049(2) 0.029(2) 0.0104(16) 0.0150(18) 0.0045(19)
C23 0.031(2) 0.047(2) 0.047(2) 0.0019(18) 0.010(2) -0.0099(18)
C24 0.042(2) 0.0272(17) 0.036(2) -0.0037(15) -0.0068(17) -0.0054(16)
C25 0.0295(18) 0.0302(17) 0.0253(17) 0.0053(13) 0.0104(15) 0.0061(14)
C26 0.046(2) 0.058(3) 0.0240(19) 0.0049(17) 0.0107(18) 0.011(2)
C27 0.042(2) 0.050(2) 0.039(2) 0.0118(17) 0.0160(19) 0.0187(19)
C28 0.040(2) 0.039(2) 0.048(2) 0.0032(17) 0.0178(19) -0.0099(17)
C29 0.0224(15) 0.0235(15) 0.0226(15) 0.0006(12) 0.0004(13) -0.0030(12)
C30 0.0248(16) 0.0233(15) 0.0223(15) 0.0015(12) 0.0052(13) 0.0003(12)
C31 0.0224(15) 0.0288(16) 0.0256(16) 0.0033(12) 0.0055(13) 0.0038(13)
C32 0.0288(18) 0.048(2) 0.0236(17) 0.0013(15) 0.0013(15) 0.0074(16)
C33 0.0322(19) 0.049(2) 0.033(2) 0.0079(16) -0.0027(16) 0.0099(17)
C34 0.0320(19) 0.039(2) 0.044(2) 0.0136(16) 0.0011(17) 0.0078(16)
C35 0.0340(19) 0.0295(17) 0.037(2) 0.0029(14) 0.0017(16) 0.0048(15)
C36 0.0250(16) 0.0270(15) 0.0251(16) 0.0046(12) 0.0027(14) -0.0005(13)
C37 0.060(3) 0.042(2) 0.035(2) -0.0025(17) 0.000(2) -0.003(2)
C38 0.056(3) 0.046(2) 0.033(2) 0.0054(17) -0.001(2) 0.004(2)

loop_
_atom_type_symbol
_atom_type_description
_atom_type_scat_dispersion_real
_atom_type_scat_dispersion_imag
_atom_type_scat_source
C C 0.0033 0.0016 'International Tables Vol C Tables 4.2.6.8 and 6.1.1.4'
H H 0.0000 0.0000 'International Tables Vol C Tables 4.2.6.8 and 6.1.1.4'
N N 0.0061 0.0033 'International Tables Vol C Tables 4.2.6.8 and 6.1.1.4'
P P 0.1023 0.0942 'International Tables Vol C Tables 4.2.6.8 and 6.1.1.4'
Cl Cl 0.1484 0.1585 'International Tables Vol C Tables 4.2.6.8 and 6.1.1.4'
Pd Pd -0.9988 1.0072 'International Tables Vol C Tables 4.2.6.8 and 6.1.1.4'

loop_
_geom_angle_atom_site_label_1
_geom_angle_atom_site_label_2
_geom_angle_atom_site_label_3
_geom_angle
_geom_angle_site_symmetry_1
_geom_angle_site_symmetry_3
_geom_angle_publ_flag
P2 Pd1 P1 87.57(3) . . ?
P2 Pd1 Cl1 169.70(3) . . ?
P1 Pd1 Cl1 90.59(3) . . ?
P2 Pd1 Cl2 90.01(3) . . ?
P1 Pd1 Cl2 169.80(4) . . ?
Cl1 Pd1 Cl2 93.50(3) . . ?
P3 Pd2 P4 87.49(3) . . ?
P3 Pd2 Cl3 90.07(3) . . ?
P4 Pd2 Cl3 169.82(3) . . ?
P3 Pd2 Cl4 169.68(3) . . ?
P4 Pd2 Cl4 90.63(3) . . ?
Cl3 Pd2 Cl4 93.48(3) . . ?
C1 P1 C11 106.00(17) . . ?
C1 P1 C2 109.24(18) . . ?
C11 P1 C2 103.15(14) . . ?
C1 P1 Pd1 116.79(13) . . ?
C11 P1 Pd1 108.69(11) . . ?
C2 P1 Pd1 111.91(12) . . ?
C6 P2 C12 104.55(16) . . ?
C6 P2 C7 109.47(17) . . ?
C12 P2 C7 102.83(15) . . ?
C6 P2 Pd1 117.99(14) . . ?
C12 P2 Pd1 108.99(11) . . ?
C7 P2 Pd1 111.68(10) . . ?
C19 P3 C29 104.42(16) . . ?
C19 P3 C20 109.35(17) . . ?
C29 P3 C20 102.53(15) . . ?
C19 P3 Pd2 118.22(14) . . ?
C29 P3 Pd2 109.11(11) . . ?
C20 P3 Pd2 111.79(11) . . ?
C24 P4 C30 106.10(17) . . ?
C24 P4 C25 109.05(18) . . ?
C30 P4 C25 102.95(15) . . ?
C24 P4 Pd2 116.76(13) . . ?
C30 P4 Pd2 108.83(11) . . ?
C25 P4 Pd2 112.09(12) . . ?
C11 N1 C18 116.2(3) . . ?
C12 N2 C13 116.2(3) . . ?
C29 N3 C36 116.8(3) . . ?
C30 N4 C31 116.4(3) . . ?
P1 C1 H1 109.5 . . ?
P1 C1 H3 109.5 . . ?
H1 C1 H3 109.5 . . ?
P1 C1 H2 109.5 . . ?
H1 C1 H2 109.5 . . ?
H3 C1 H2 109.5 . . ?
C3 C2 C5 109.9(3) . . ?
C3 C2 C4 110.9(3) . . ?
C5 C2 C4 108.4(3) . . ?
C3 C2 P1 106.5(2) . . ?
C5 C2 P1 110.4(2) . . ?
C4 C2 P1 110.8(3) . . ?
C2 C3 H5 109.5 . . ?
C2 C3 H6 109.5 . . ?
H5 C3 H6 109.5 . . ?
C2 C3 H4 109.5 . . ?
H5 C3 H4 109.5 . . ?
H6 C3 H4 109.5 . . ?
C2 C4 H8 109.5 . . ?
C2 C4 H9 109.5 . . ?
H8 C4 H9 109.5 . . ?
C2 C4 H7 109.5 . . ?
H8 C4 H7 109.5 . . ?
H9 C4 H7 109.5 . . ?
C2 C5 H10 109.5 . . ?
C2 C5 H12 109.5 . . ?
H10 C5 H12 109.5 . . ?
C2 C5 H11 109.5 . . ?
H10 C5 H11 109.5 . . ?
H12 C5 H11 109.5 . . ?
P2 C6 H13 109.5 . . ?
P2 C6 H15 109.5 . . ?
H13 C6 H15 109.5 . . ?
P2 C6 H14 109.5 . . ?
H13 C6 H14 109.5 . . ?
H15 C6 H14 109.5 . . ?
C9 C7 C10 109.5(3) . . ?
C9 C7 C8 109.8(3) . . ?
C10 C7 C8 109.8(3) . . ?
C9 C7 P2 109.3(3) . . ?
C10 C7 P2 107.7(2) . . ?
C8 C7 P2 110.7(2) . . ?
C7 C8 H16 109.5 . . ?
C7 C8 H18 109.5 . . ?
H16 C8 H18 109.5 . . ?
C7 C8 H17 109.5 . . ?
H16 C8 H17 109.5 . . ?
H18 C8 H17 109.5 . . ?
C7 C9 H21 109.5 . . ?
C7 C9 H20 109.5 . . ?
H21 C9 H20 109.5 . . ?
C7 C9 H19 109.5 . . ?
H21 C9 H19 109.5 . . ?
H20 C9 H19 109.5 . . ?
C7 C10 H22 109.5 . . ?
C7 C10 H23 109.5 . . ?
H22 C10 H23 109.5 . . ?
C7 C10 H24 109.5 . . ?
H22 C10 H24 109.5 . . ?
H23 C10 H24 109.5 . . ?
N1 C11 C12 122.3(3) . . ?
N1 C11 P1 120.9(2) . . ?
C12 C11 P1 116.7(2) . . ?
N2 C12 C11 122.5(3) . . ?
N2 C12 P2 121.0(2) . . ?
C11 C12 P2 116.1(2) . . ?
N2 C13 C14 119.3(3) . . ?
N2 C13 C18 121.2(3) . . ?
C14 C13 C18 119.4(3) . . ?
C15 C14 C13 120.1(3) . . ?
C15 C14 H25 119.9 . . ?
C13 C14 H25 119.9 . . ?
C14 C15 C16 120.2(3) . . ?
C14 C15 H26 119.9 . . ?
C16 C15 H26 119.9 . . ?
C17 C16 C15 121.5(3) . . ?
C17 C16 H27 119.3 . . ?
C15 C16 H27 119.3 . . ?
C16 C17 C18 118.9(4) . . ?
C16 C17 H28 120.6 . . ?
C18 C17 H28 120.6 . . ?
N1 C18 C17 118.8(3) . . ?
N1 C18 C13 121.3(3) . . ?
C17 C18 C13 119.9(3) . . ?
P3 C19 H31 109.5 . . ?
P3 C19 H29 109.5 . . ?
H31 C19 H29 109.5 . . ?
P3 C19 H30 109.5 . . ?
H31 C19 H30 109.5 . . ?
H29 C19 H30 109.5 . . ?
C23 C20 C21 110.3(3) . . ?
C23 C20 C22 109.6(3) . . ?
C21 C20 C22 109.8(3) . . ?
C23 C20 P3 107.7(2) . . ?
C21 C20 P3 110.6(2) . . ?
C22 C20 P3 108.9(2) . . ?
C20 C21 H34 109.5 . . ?
C20 C21 H33 109.5 . . ?
H34 C21 H33 109.5 . . ?
C20 C21 H32 109.5 . . ?
H34 C21 H32 109.5 . . ?
H33 C21 H32 109.5 . . ?
C20 C22 H36 109.5 . . ?
C20 C22 H37 109.5 . . ?
H36 C22 H37 109.5 . . ?
C20 C22 H35 109.5 . . ?
H36 C22 H35 109.5 . . ?
H37 C22 H35 109.5 . . ?
C20 C23 H39 109.5 . . ?
C20 C23 H40 109.5 . . ?
H39 C23 H40 109.5 . . ?
C20 C23 H38 109.5 . . ?
H39 C23 H38 109.5 . . ?
H40 C23 H38 109.5 . . ?
P4 C24 H43 109.5 . . ?
P4 C24 H41 109.5 . . ?
H43 C24 H41 109.5 . . ?
P4 C24 H42 109.5 . . ?
H43 C24 H42 109.5 . . ?
H41 C24 H42 109.5 . . ?
C27 C25 C26 109.1(3) . . ?
C27 C25 C28 109.6(3) . . ?
C26 C25 C28 111.0(3) . . ?
C27 C25 P4 109.9(3) . . ?
C26 C25 P4 111.1(3) . . ?
C28 C25 P4 106.1(2) . . ?
C25 C26 H46 109.5 . . ?
C25 C26 H45 109.5 . . ?
H46 C26 H45 109.5 . . ?
C25 C26 H44 109.5 . . ?
H46 C26 H44 109.5 . . ?
H45 C26 H44 109.5 . . ?
C25 C27 H47 109.5 . . ?
C25 C27 H48 109.5 . . ?
H47 C27 H48 109.5 . . ?
C25 C27 H49 109.5 . . ?
H47 C27 H49 109.5 . . ?
H48 C27 H49 109.5 . . ?
C25 C28 H50 109.5 . . ?
C25 C28 H52 109.5 . . ?
H50 C28 H52 109.5 . . ?
C25 C28 H51 109.5 . . ?
H50 C28 H51 109.5 . . ?
H52 C28 H51 109.5 . . ?
N3 C29 C30 122.2(3) . . ?
N3 C29 P3 121.3(2) . . ?
C30 C29 P3 116.2(2) . . ?
N4 C30 C29 122.2(3) . . ?
N4 C30 P4 121.2(2) . . ?
C29 C30 P4 116.5(2) . . ?
N4 C31 C32 119.0(3) . . ?
N4 C31 C36 121.4(3) . . ?
C32 C31 C36 119.6(3) . . ?
C33 C32 C31 119.5(3) . . ?
C33 C32 H53 120.2 . . ?
C31 C32 H53 120.2 . . ?
C32 C33 C34 120.8(4) . . ?
C32 C33 H54 119.6 . . ?
C34 C33 H54 119.6 . . ?
C35 C34 C33 120.6(3) . . ?
C35 C34 H55 119.7 . . ?
C33 C34 H55 119.7 . . ?
C34 C35 C36 120.1(3) . . ?
C34 C35 H56 119.9 . . ?
C36 C35 H56 119.9 . . ?
N3 C36 C35 119.9(3) . . ?
N3 C36 C31 120.7(3) . . ?
C35 C36 C31 119.3(3) . . ?
Cl5 C37 Cl6 112.3(2) . . ?
Cl5 C37 H57 109.2 . . ?
Cl6 C37 H57 109.2 . . ?
Cl5 C37 H58 109.2 . . ?
Cl6 C37 H58 109.2 . . ?
H57 C37 H58 107.9 . . ?
Cl8 C38 Cl7 112.8(2) . . ?
Cl8 C38 H59 109.0 . . ?
Cl7 C38 H59 109.0 . . ?
Cl8 C38 H60 109.0 . . ?
Cl7 C38 H60 109.0 . . ?
H59 C38 H60 107.8 . . ?

loop_
_geom_bond_atom_site_label_1
_geom_bond_atom_site_label_2
_geom_bond_distance
_geom_bond_site_symmetry_2
_geom_bond_publ_flag
Pd1 P2 2.2326(8) . ?
Pd1 P1 2.2327(9) . ?
Pd1 Cl1 2.3656(8) . ?
Pd1 Cl2 2.3671(9) . ?
Pd2 P3 2.2318(9) . ?
Pd2 P4 2.2341(9) . ?
Pd2 Cl3 2.3656(8) . ?
Pd2 Cl4 2.3663(9) . ?
P1 C1 1.803(4) . ?
P1 C11 1.829(3) . ?
P1 C2 1.870(4) . ?
P2 C6 1.806(3) . ?
P2 C12 1.822(3) . ?
P2 C7 1.871(3) . ?
P3 C19 1.809(3) . ?
P3 C29 1.821(3) . ?
P3 C20 1.873(3) . ?
P4 C24 1.807(3) . ?
P4 C30 1.827(3) . ?
P4 C25 1.871(4) . ?
N1 C11 1.317(4) . ?
N1 C18 1.371(4) . ?
N2 C12 1.318(4) . ?
N2 C13 1.368(4) . ?
N3 C29 1.314(4) . ?
N3 C36 1.366(4) . ?
N4 C30 1.317(4) . ?
N4 C31 1.367(4) . ?
Cl5 C37 1.743(4) . ?
Cl6 C37 1.747(4) . ?
Cl7 C38 1.741(4) . ?
Cl8 C38 1.740(4) . ?
C1 H1 0.9800 . ?
C1 H3 0.9800 . ?
C1 H2 0.9800 . ?
C2 C3 1.524(5) . ?
C2 C5 1.527(5) . ?
C2 C4 1.541(5) . ?
C3 H5 0.9800 . ?
C3 H6 0.9800 . ?
C3 H4 0.9800 . ?
C4 H8 0.9800 . ?
C4 H9 0.9800 . ?
C4 H7 0.9800 . ?
C5 H10 0.9800 . ?
C5 H12 0.9800 . ?
C5 H11 0.9800 . ?
C6 H13 0.9800 . ?
C6 H15 0.9800 . ?
C6 H14 0.9800 . ?
C7 C9 1.530(5) . ?
C7 C10 1.533(5) . ?
C7 C8 1.537(5) . ?
C8 H16 0.9800 . ?
C8 H18 0.9800 . ?
C8 H17 0.9800 . ?
C9 H21 0.9800 . ?
C9 H20 0.9800 . ?
C9 H19 0.9800 . ?
C10 H22 0.9800 . ?
C10 H23 0.9800 . ?
C10 H24 0.9800 . ?
C11 C12 1.433(4) . ?
C13 C14 1.408(4) . ?
C13 C18 1.424(5) . ?
C14 C15 1.379(5) . ?
C14 H25 0.9500 . ?
C15 C16 1.405(6) . ?
C15 H26 0.9500 . ?
C16 C17 1.381(5) . ?
C16 H27 0.9500 . ?
C17 C18 1.416(5) . ?
C17 H28 0.9500 . ?
C19 H31 0.9800 . ?
C19 H29 0.9800 . ?
C19 H30 0.9800 . ?
C20 C23 1.532(5) . ?
C20 C21 1.533(5) . ?
C20 C22 1.539(5) . ?
C21 H34 0.9800 . ?
C21 H33 0.9800 . ?
C21 H32 0.9800 . ?
C22 H36 0.9800 . ?
C22 H37 0.9800 . ?
C22 H35 0.9800 . ?
C23 H39 0.9800 . ?
C23 H40 0.9800 . ?
C23 H38 0.9800 . ?
C24 H43 0.9800 . ?
C24 H41 0.9800 . ?
C24 H42 0.9800 . ?
C25 C27 1.528(5) . ?
C25 C26 1.533(5) . ?
C25 C28 1.538(5) . ?
C26 H46 0.9800 . ?
C26 H45 0.9800 . ?
C26 H44 0.9800 . ?
C27 H47 0.9800 . ?
C27 H48 0.9800 . ?
C27 H49 0.9800 . ?
C28 H50 0.9800 . ?
C28 H52 0.9800 . ?
C28 H51 0.9800 . ?
C29 C30 1.436(4) . ?
C31 C32 1.412(5) . ?
C31 C36 1.430(5) . ?
C32 C33 1.380(5) . ?
C32 H53 0.9500 . ?
C33 C34 1.414(6) . ?
C33 H54 0.9500 . ?
C34 C35 1.372(5) . ?
C34 H55 0.9500 . ?
C35 C36 1.412(5) . ?
C35 H56 0.9500 . ?
C37 H57 0.9900 . ?
C37 H58 0.9900 . ?
C38 H59 0.9900 . ?
C38 H60 0.9900 . ?

loop_
_geom_torsion_atom_site_label_1
_geom_torsion_atom_site_label_2
_geom_torsion_atom_site_label_3
_geom_torsion_atom_site_label_4
_geom_torsion
_geom_torsion_site_symmetry_1
_geom_torsion_site_symmetry_2
_geom_torsion_site_symmetry_3
_geom_torsion_site_symmetry_4
_geom_torsion_publ_flag
P2 Pd1 P1 C1 121.57(16) . . . . ?
Cl1 Pd1 P1 C1 -48.29(16) . . . . ?
Cl2 Pd1 P1 C1 -162.0(2) . . . . ?
P2 Pd1 P1 C11 1.78(11) . . . . ?
Cl1 Pd1 P1 C11 -168.08(11) . . . . ?
Cl2 Pd1 P1 C11 78.2(2) . . . . ?
P2 Pd1 P1 C2 -111.49(12) . . . . ?
Cl1 Pd1 P1 C2 78.65(12) . . . . ?
Cl2 Pd1 P1 C2 -35.1(2) . . . . ?
P1 Pd1 P2 C6 124.25(14) . . . . ?
Cl1 Pd1 P2 C6 -155.9(2) . . . . ?
Cl2 Pd1 P2 C6 -45.83(14) . . . . ?
P1 Pd1 P2 C12 5.32(11) . . . . ?
Cl1 Pd1 P2 C12 85.2(2) . . . . ?
Cl2 Pd1 P2 C12 -164.77(11) . . . . ?
P1 Pd1 P2 C7 -107.60(12) . . . . ?
Cl1 Pd1 P2 C7 -27.7(2) . . . . ?
Cl2 Pd1 P2 C7 82.31(12) . . . . ?
P4 Pd2 P3 C19 124.29(14) . . . . ?
Cl3 Pd2 P3 C19 -45.82(14) . . . . ?
Cl4 Pd2 P3 C19 -156.0(2) . . . . ?
P4 Pd2 P3 C29 5.27(11) . . . . ?
Cl3 Pd2 P3 C29 -164.85(11) . . . . ?
Cl4 Pd2 P3 C29 85.0(2) . . . . ?
P4 Pd2 P3 C20 -107.42(12) . . . . ?
Cl3 Pd2 P3 C20 82.46(12) . . . . ?
Cl4 Pd2 P3 C20 -27.7(2) . . . . ?
P3 Pd2 P4 C24 121.66(16) . . . . ?
Cl3 Pd2 P4 C24 -162.1(2) . . . . ?
Cl4 Pd2 P4 C24 -48.19(16) . . . . ?
P3 Pd2 P4 C30 1.65(11) . . . . ?
Cl3 Pd2 P4 C30 77.9(2) . . . . ?
Cl4 Pd2 P4 C30 -168.19(11) . . . . ?
P3 Pd2 P4 C25 -111.54(12) . . . . ?
Cl3 Pd2 P4 C25 -35.3(3) . . . . ?
Cl4 Pd2 P4 C25 78.61(12) . . . . ?
C1 P1 C2 C3 -174.1(3) . . . . ?
C11 P1 C2 C3 -61.7(3) . . . . ?
Pd1 P1 C2 C3 55.0(3) . . . . ?
C1 P1 C2 C5 66.6(3) . . . . ?
C11 P1 C2 C5 179.0(3) . . . . ?
Pd1 P1 C2 C5 -64.3(3) . . . . ?
C1 P1 C2 C4 -53.5(3) . . . . ?
C11 P1 C2 C4 58.9(3) . . . . ?
Pd1 P1 C2 C4 175.6(2) . . . . ?
C6 P2 C7 C9 78.2(3) . . . . ?
C12 P2 C7 C9 -171.0(2) . . . . ?
Pd1 P2 C7 C9 -54.3(3) . . . . ?
C6 P2 C7 C10 -162.9(3) . . . . ?
C12 P2 C7 C10 -52.2(3) . . . . ?
Pd1 P2 C7 C10 64.6(3) . . . . ?
C6 P2 C7 C8 -42.8(3) . . . . ?
C12 P2 C7 C8 68.0(3) . . . . ?
Pd1 P2 C7 C8 -175.3(2) . . . . ?
C18 N1 C11 C12 -3.5(4) . . . . ?
C18 N1 C11 P1 171.4(2) . . . . ?
C1 P1 C11 N1 47.5(3) . . . . ?
C2 P1 C11 N1 -67.3(3) . . . . ?
Pd1 P1 C11 N1 173.8(2) . . . . ?
C1 P1 C11 C12 -137.3(3) . . . . ?
C2 P1 C11 C12 107.9(3) . . . . ?
Pd1 P1 C11 C12 -11.0(3) . . . . ?
C13 N2 C12 C11 -1.2(4) . . . . ?
C13 N2 C12 P2 172.1(2) . . . . ?
N1 C11 C12 N2 4.9(5) . . . . ?
P1 C11 C12 N2 -170.2(2) . . . . ?
N1 C11 C12 P2 -168.7(2) . . . . ?
P1 C11 C12 P2 16.2(3) . . . . ?
C6 P2 C12 N2 45.4(3) . . . . ?
C7 P2 C12 N2 -68.9(3) . . . . ?
Pd1 P2 C12 N2 172.5(2) . . . . ?
C6 P2 C12 C11 -140.9(3) . . . . ?
C7 P2 C12 C11 104.8(3) . . . . ?
Pd1 P2 C12 C11 -13.8(3) . . . . ?
C12 N2 C13 C14 -179.6(3) . . . . ?
C12 N2 C13 C18 -3.3(4) . . . . ?
N2 C13 C14 C15 177.5(3) . . . . ?
C18 C13 C14 C15 1.2(5) . . . . ?
C13 C14 C15 C16 -1.2(6) . . . . ?
C14 C15 C16 C17 -0.3(6) . . . . ?
C15 C16 C17 C18 1.8(6) . . . . ?
C11 N1 C18 C17 179.5(3) . . . . ?
C11 N1 C18 C13 -1.0(4) . . . . ?
C16 C17 C18 N1 177.6(3) . . . . ?
C16 C17 C18 C13 -1.9(5) . . . . ?
N2 C13 C18 N1 4.6(5) . . . . ?
C14 C13 C18 N1 -179.1(3) . . . . ?
N2 C13 C18 C17 -175.9(3) . . . . ?
C14 C13 C18 C17 0.4(5) . . . . ?
C19 P3 C20 C23 -162.7(3) . . . . ?
C29 P3 C20 C23 -52.3(3) . . . . ?
Pd2 P3 C20 C23 64.4(3) . . . . ?
C19 P3 C20 C21 -42.2(3) . . . . ?
C29 P3 C20 C21 68.2(3) . . . . ?
Pd2 P3 C20 C21 -175.1(2) . . . . ?
C19 P3 C20 C22 78.5(3) . . . . ?
C29 P3 C20 C22 -171.1(2) . . . . ?
Pd2 P3 C20 C22 -54.4(3) . . . . ?
C24 P4 C25 C27 67.3(3) . . . . ?
C30 P4 C25 C27 179.6(3) . . . . ?
Pd2 P4 C25 C27 -63.6(3) . . . . ?
C24 P4 C25 C26 -53.6(3) . . . . ?
C30 P4 C25 C26 58.8(3) . . . . ?
Pd2 P4 C25 C26 175.6(2) . . . . ?
C24 P4 C25 C28 -174.3(3) . . . . ?
C30 P4 C25 C28 -61.9(3) . . . . ?
Pd2 P4 C25 C28 54.8(3) . . . . ?
C36 N3 C29 C30 -1.8(5) . . . . ?
C36 N3 C29 P3 172.1(2) . . . . ?
C19 P3 C29 N3 45.0(3) . . . . ?
C20 P3 C29 N3 -69.1(3) . . . . ?
Pd2 P3 C29 N3 172.2(2) . . . . ?
C19 P3 C29 C30 -140.8(3) . . . . ?
C20 P3 C29 C30 105.1(3) . . . . ?
Pd2 P3 C29 C30 -13.5(3) . . . . ?
C31 N4 C30 C29 -4.3(5) . . . . ?
C31 N4 C30 P4 171.4(2) . . . . ?
N3 C29 C30 N4 5.8(5) . . . . ?
P3 C29 C30 N4 -168.4(2) . . . . ?
N3 C29 C30 P4 -170.1(2) . . . . ?
P3 C29 C30 P4 15.7(3) . . . . ?
C24 P4 C30 N4 47.0(3) . . . . ?
C25 P4 C30 N4 -67.5(3) . . . . ?
Pd2 P4 C30 N4 173.4(2) . . . . ?
C24 P4 C30 C29 -137.0(3) . . . . ?
C25 P4 C30 C29 108.4(3) . . . . ?
Pd2 P4 C30 C29 -10.6(3) . . . . ?
C30 N4 C31 C32 180.0(3) . . . . ?
C30 N4 C31 C36 -0.5(5) . . . . ?
N4 C31 C32 C33 177.6(3) . . . . ?
C36 C31 C32 C33 -1.9(5) . . . . ?
C31 C32 C33 C34 2.1(6) . . . . ?
C32 C33 C34 C35 -1.1(6) . . . . ?
C33 C34 C35 C36 -0.1(6) . . . . ?
C29 N3 C36 C35 -179.8(3) . . . . ?
C29 N3 C36 C31 -2.9(4) . . . . ?
C34 C35 C36 N3 177.2(3) . . . . ?
C34 C35 C36 C31 0.3(5) . . . . ?
N4 C31 C36 N3 4.3(5) . . . . ?
C32 C31 C36 N3 -176.2(3) . . . . ?
N4 C31 C36 C35 -178.8(3) . . . . ?
C32 C31 C36 C35 0.8(5) . . . . ?
